data_7245116
loop_
_publ_author_name
'Zhu, Jinjiao'
'Sun, Yajun'
'Ding, Weilinsen'
'Li, Peiyuan'
'Pang, Qingyang'
'Dou, Xinwen'
'Bian, Li'
'Ju, Qiang'
'Fang, Zhenlan'

_publ_section_title
;
 Coordination networks constructed from a flexible ligand:
 single-crystal-to-single-crystal transformations, thermoresponsive and
 electrochemical performances
;
_journal_name_full CrystEngComm
_journal_paper_doi 10.1039/D2CE00661H
_journal_year 2022
_chemical_formula_sum 'C16 H18 Cl2 Cu2 N4 O2'
_chemical_formula_weight 496.32
_space_group_IT_number 13
_space_group_name_Hall '-P 2yc'
_space_group_name_H-M_alt 'P 1 2/c 1'
_symmetry_cell_setting monoclinic
_symmetry_space_group_name_H-M 'P 1 2/c 1'
_atom_sites_solution_hydrogens geom
_atom_sites_solution_primary direct
_atom_sites_solution_secondary difmap
_audit_creation_method SHELXL-97
_audit_update_record
;
2022-04-27 deposited with the CCDC.	2022-06-27 downloaded from the CCDC.
;
_cell_angle_alpha 90.00(4)
_cell_angle_beta 105.86(3)
_cell_angle_gamma 90.00(4)
_cell_formula_units_Z 4
_cell_length_a 12.892(17)
_cell_length_b 9.895(13)
_cell_length_c 17.43(2)
_cell_measurement_reflns_used 3727
_cell_measurement_temperature 298(2)
_cell_measurement_theta_max 27.23
_cell_measurement_theta_min 2.39
_cell_volume 2139(5)
_computing_structure_refinement 'SHELXL-97 (Sheldrick, 1997)'
_computing_structure_solution 'SHELXS-97 (Sheldrick, 1990)'
_diffrn_ambient_temperature 298(2)
_diffrn_measured_fraction_theta_full 0.979
_diffrn_measured_fraction_theta_max 0.979
_diffrn_measurement_device_type 'CCD area detector'
_diffrn_radiation_monochromator graphite
_diffrn_radiation_source 'fine-focus sealed tube'
_diffrn_radiation_type MoK\a
_diffrn_radiation_wavelength 0.71073
_diffrn_reflns_av_R_equivalents 0.0416
_diffrn_reflns_av_sigmaI/netI 0.0426
_diffrn_reflns_limit_h_max 16
_diffrn_reflns_limit_h_min -16
_diffrn_reflns_limit_k_max 12
_diffrn_reflns_limit_k_min -11
_diffrn_reflns_limit_l_max 22
_diffrn_reflns_limit_l_min -21
_diffrn_reflns_number 17150
_diffrn_reflns_theta_full 27.50
_diffrn_reflns_theta_max 27.50
_diffrn_reflns_theta_min 1.64
_exptl_absorpt_coefficient_mu 2.254
_exptl_crystal_colour yellow
_exptl_crystal_density_diffrn 1.541
_exptl_crystal_density_method 'not measured'
_exptl_crystal_description block
_exptl_crystal_F_000 1000
_refine_diff_density_max 0.868
_refine_diff_density_min -0.652
_refine_diff_density_rms 0.155
_refine_ls_extinction_method none
_refine_ls_goodness_of_fit_ref 1.000
_refine_ls_hydrogen_treatment mixed
_refine_ls_matrix_type full
_refine_ls_number_parameters 243
_refine_ls_number_reflns 4819
_refine_ls_number_restraints 0
_refine_ls_restrained_S_all 1.000
_refine_ls_R_factor_all 0.0863
_refine_ls_R_factor_gt 0.0429
_refine_ls_shift/su_max 0.001
_refine_ls_shift/su_mean 0.000
_refine_ls_structure_factor_coef Fsqd
_refine_ls_weighting_details 'calc w=1/[\s^2^(Fo^2^)+(0.0781P)^2^+0.4385P] where P=(Fo^2^+2Fc^2^)/3'
_refine_ls_weighting_scheme calc
_refine_ls_wR_factor_gt 0.1119
_refine_ls_wR_factor_ref 0.1393
_reflns_number_gt 3110
_reflns_number_total 4819
_reflns_threshold_expression >2sigma(I)
_cod_data_source_file d2ce00661h2.cif
_cod_data_source_block 1a
_cod_depositor_comments
;
The following automatic conversions were performed:

data item '_symmetry_cell_setting' value 'Monoclinic' was changed to
'monoclinic' in accordance with the
/home/data/users/saulius/crontab/automatic-downloads/rss-feeds/RSC/lib/dictionaries/cif_core.dic
dictionary named 'cif_core.dic' version 2.4.2 last updated on
2011-04-26.

Automatic conversion script
Id: cif_fix_values 7556 2019-12-06 15:28:31Z antanas 
;
_cod_original_sg_symbol_H-M P2/c
_cod_database_code 7245116

loop_
_symmetry_equiv_pos_as_xyz
'x, y, z'
'-x, y, -z+1/2'
'-x, -y, -z'
'x, -y, z-1/2'

loop_
_atom_site_label
_atom_site_type_symbol
_atom_site_fract_x
_atom_site_fract_y
_atom_site_fract_z
_atom_site_U_iso_or_equiv
_atom_site_adp_type
_atom_site_occupancy
_atom_site_symmetry_multiplicity
_atom_site_calc_flag
_atom_site_refinement_flags
_atom_site_disorder_assembly
_atom_site_disorder_group
Cu2 Cu 0.13481(5) 0.35959(6) 0.30387(3) 0.0649(2) Uani 1 1 d . . .
Cu1 Cu -0.03672(4) 0.19911(5) 0.32848(3) 0.05805(18) Uani 1 1 d . . .
Cl2 Cl 0.20386(9) 0.16167(12) 0.26436(8) 0.0717(3) Uani 1 1 d . . .
Cl1 Cl 0.03491(10) 0.39685(11) 0.39043(7) 0.0747(4) Uani 1 1 d . . .
C15 C 1.0506(3) 0.9015(4) 0.1347(3) 0.0679(12) Uani 1 1 d . . .
H43 H 1.1163 0.9080 0.1734 0.082 Uiso 1 1 calc R . .
C14 C 1.0207(3) 0.7760(4) 0.0957(3) 0.0702(13) Uani 1 1 d . . .
H33 H 1.0670 0.7024 0.1087 0.084 Uiso 1 1 calc R . .
C13 C 0.9211(3) 0.7621(4) 0.0373(2) 0.0504(9) Uani 1 1 d . . .
H24 H 0.9010 0.6803 0.0113 0.061 Uiso 1 1 calc R . .
C12 C 0.8525(3) 0.8770(3) 0.01942(19) 0.0388(7) Uani 1 1 d . . .
C16 C 0.8887(3) 1.0009(3) 0.0604(2) 0.0472(8) Uani 1 1 d . . .
H26 H 0.8440 1.0761 0.0478 0.057 Uiso 1 1 calc R . .
C11 C 0.6845(3) 0.7655(3) -0.07139(19) 0.0386(7) Uani 1 1 d . . .
C10 C 0.5766(3) 0.7965(4) -0.1342(2) 0.0483(9) Uani 1 1 d . . .
H21A H 0.5820 0.7708 -0.1867 0.058 Uiso 1 1 calc R . .
H21B H 0.5623 0.8927 -0.1348 0.058 Uiso 1 1 calc R . .
C9 C 0.4810(3) 0.7173(4) -0.1151(2) 0.0462(8) Uani 1 1 d . . .
H3A H 0.4159 0.7300 -0.1583 0.055 Uiso 1 1 calc R . .
H3B H 0.4975 0.6215 -0.1111 0.055 Uiso 1 1 calc R . .
C8 C 0.4609(3) 0.7668(4) -0.0356(2) 0.0541(9) Uani 1 1 d . . .
H4A H 0.5275 0.7598 0.0067 0.065 Uiso 1 1 calc R . .
H4B H 0.4402 0.8613 -0.0410 0.065 Uiso 1 1 calc R . .
C7 C 0.3720(3) 0.6849(4) -0.0121(2) 0.0504(9) Uani 1 1 d . . .
H29A H 0.3917 0.5900 -0.0081 0.061 Uiso 1 1 calc R . .
H29B H 0.3048 0.6940 -0.0537 0.061 Uiso 1 1 calc R . .
C6 C 0.3545(3) 0.7322(3) 0.0684(2) 0.0445(8) Uani 1 1 d . . .
C5 C 0.3085(3) 0.6415(3) 0.1908(2) 0.0417(8) Uani 1 1 d . . .
C1 C 0.2540(3) 0.5306(4) 0.2143(2) 0.0475(8) Uani 1 1 d . . .
H22 H 0.2384 0.4559 0.1808 0.057 Uiso 1 1 calc R . .
C2 C 0.2469(4) 0.6394(4) 0.3324(2) 0.0638(11) Uani 1 1 d . . .
H35 H 0.2265 0.6392 0.3797 0.077 Uiso 1 1 calc R . .
C4 C 0.3330(4) 0.7577(4) 0.2426(2) 0.0590(10) Uani 1 1 d . . .
H34 H 0.3686 0.8324 0.2296 0.071 Uiso 1 1 calc R . .
C3 C 0.3006(4) 0.7537(5) 0.3139(2) 0.0702(12) Uani 1 1 d . . .
H41 H 0.3149 0.8268 0.3487 0.084 Uiso 1 1 calc R . .
N4 N 0.9850(3) 1.0153(3) 0.11704(19) 0.0545(8) Uani 1 1 d . . .
N3 N 0.7476(2) 0.8777(3) -0.03924(18) 0.0432(7) Uani 1 1 d . . .
H3 H 0.719(3) 0.951(4) -0.0514(19) 0.036(9) Uiso 1 1 d . . .
N2 N 0.3348(3) 0.6287(3) 0.11622(19) 0.0480(8) Uani 1 1 d . . .
H2 H 0.329(3) 0.557(4) 0.099(2) 0.050(12) Uiso 1 1 d . . .
N1 N 0.2233(3) 0.5278(3) 0.28332(19) 0.0556(8) Uani 1 1 d . . .
O2 O 0.7136(2) 0.6449(2) -0.05001(16) 0.0526(6) Uani 1 1 d . . .
O1 O 0.3592(3) 0.8553(2) 0.08858(16) 0.0628(8) Uani 1 1 d . . .

loop_
_atom_site_aniso_label
_atom_site_aniso_U_11
_atom_site_aniso_U_22
_atom_site_aniso_U_33
_atom_site_aniso_U_23
_atom_site_aniso_U_13
_atom_site_aniso_U_12
Cu2 0.0715(4) 0.0680(4) 0.0592(3) -0.0011(3) 0.0246(3) -0.0136(3)
Cu1 0.0543(3) 0.0453(3) 0.0686(3) 0.0152(2) 0.0067(3) 0.0022(2)
Cl2 0.0513(6) 0.0636(7) 0.0872(8) -0.0181(6) -0.0032(6) 0.0004(5)
Cl1 0.0967(9) 0.0555(6) 0.0880(8) -0.0167(6) 0.0523(7) -0.0190(6)
C15 0.047(2) 0.046(2) 0.092(3) -0.006(2) -0.013(2) 0.0047(18)
C14 0.051(2) 0.037(2) 0.109(4) -0.004(2) -0.001(3) 0.0116(18)
C13 0.047(2) 0.0301(18) 0.070(2) -0.0082(17) 0.010(2) 0.0023(15)
C12 0.0426(19) 0.0309(17) 0.0433(18) -0.0029(14) 0.0124(16) -0.0002(13)
C16 0.046(2) 0.0304(18) 0.059(2) -0.0029(16) 0.0031(18) 0.0056(15)
C11 0.0452(19) 0.0349(18) 0.0357(16) -0.0045(14) 0.0109(15) -0.0018(14)
C10 0.054(2) 0.051(2) 0.0364(18) 0.0004(16) 0.0064(17) -0.0049(17)
C9 0.0414(19) 0.049(2) 0.0423(18) -0.0011(16) 0.0018(16) -0.0033(16)
C8 0.056(2) 0.055(2) 0.051(2) -0.0074(18) 0.0143(19) -0.0099(18)
C7 0.058(2) 0.044(2) 0.049(2) -0.0014(17) 0.0153(19) -0.0036(17)
C6 0.048(2) 0.0327(19) 0.051(2) 0.0021(15) 0.0105(17) 0.0025(15)
C5 0.0437(19) 0.0351(18) 0.0451(18) -0.0009(15) 0.0100(16) 0.0015(14)
C1 0.059(2) 0.0376(19) 0.049(2) -0.0093(16) 0.0196(18) -0.0059(16)
C2 0.088(3) 0.060(3) 0.049(2) -0.0095(19) 0.028(2) -0.006(2)
C4 0.080(3) 0.041(2) 0.054(2) -0.0078(18) 0.015(2) -0.016(2)
C3 0.105(4) 0.052(2) 0.051(2) -0.018(2) 0.018(2) -0.012(2)
N4 0.0485(18) 0.0383(17) 0.065(2) -0.0077(15) -0.0033(16) 0.0015(13)
N3 0.0472(18) 0.0256(15) 0.0505(17) -0.0001(13) 0.0027(15) 0.0006(13)
N2 0.065(2) 0.0301(16) 0.0529(18) -0.0064(14) 0.0233(17) -0.0054(14)
N1 0.068(2) 0.0505(19) 0.0539(18) -0.0065(15) 0.0255(17) -0.0067(16)
O2 0.0552(16) 0.0297(13) 0.0669(16) -0.0057(12) 0.0065(13) -0.0048(11)
O1 0.096(2) 0.0324(14) 0.0644(17) 0.0026(12) 0.0293(17) 0.0038(13)

loop_
_atom_type_symbol
_atom_type_description
_atom_type_scat_dispersion_real
_atom_type_scat_dispersion_imag
_atom_type_scat_source
C C 0.0033 0.0016 'International Tables Vol C Tables 4.2.6.8 and 6.1.1.4'
H H 0.0000 0.0000 'International Tables Vol C Tables 4.2.6.8 and 6.1.1.4'
Cl Cl 0.1484 0.1585 'International Tables Vol C Tables 4.2.6.8 and 6.1.1.4'
N N 0.0061 0.0033 'International Tables Vol C Tables 4.2.6.8 and 6.1.1.4'
O O 0.0106 0.0060 'International Tables Vol C Tables 4.2.6.8 and 6.1.1.4'
Cu Cu 0.3201 1.2651 'International Tables Vol C Tables 4.2.6.8 and 6.1.1.4'

loop_
_geom_angle_atom_site_label_1
_geom_angle_atom_site_label_2
_geom_angle_atom_site_label_3
_geom_angle
_geom_angle_site_symmetry_1
_geom_angle_site_symmetry_3
_geom_angle_publ_flag
N1 Cu2 Cl1 114.71(11) . . ?
N1 Cu2 Cl2 110.23(13) . . ?
Cl1 Cu2 Cl2 131.74(6) . . ?
N1 Cu2 Cu1 116.89(11) . 2 ?
Cl1 Cu2 Cu1 115.45(9) . 2 ?
Cl2 Cu2 Cu1 53.39(7) . 2 ?
N1 Cu2 Cu1 161.14(10) . . ?
Cl1 Cu2 Cu1 52.01(7) . . ?
Cl2 Cu2 Cu1 87.19(10) . . ?
Cu1 Cu2 Cu1 67.28(7) 2 . ?
N4 Cu1 Cl1 119.51(13) 2_645 . ?
N4 Cu1 Cl2 107.28(11) 2_645 2 ?
Cl1 Cu1 Cl2 129.30(7) . 2 ?
N4 Cu1 Cu2 152.83(10) 2_645 2 ?
Cl1 Cu1 Cu2 86.41(9) . 2 ?
Cl2 Cu1 Cu2 52.99(6) 2 2 ?
N4 Cu1 Cu2 113.08(12) 2_645 . ?
Cl1 Cu1 Cu2 50.84(6) . . ?
Cl2 Cu1 Cu2 126.10(8) 2 . ?
Cu2 Cu1 Cu2 75.78(8) 2 . ?
Cu2 Cl2 Cu1 73.62(7) . 2 ?
Cu2 Cl1 Cu1 77.15(7) . . ?
N4 C15 C14 122.3(4) . . ?
N4 C15 H43 118.9 . . ?
C14 C15 H43 118.9 . . ?
C13 C14 C15 120.4(4) . . ?
C13 C14 H33 119.8 . . ?
C15 C14 H33 119.8 . . ?
C14 C13 C12 118.0(3) . . ?
C14 C13 H24 121.0 . . ?
C12 C13 H24 121.0 . . ?
C13 C12 C16 118.4(3) . . ?
C13 C12 N3 124.2(3) . . ?
C16 C12 N3 117.4(3) . . ?
N4 C16 C12 123.9(3) . . ?
N4 C16 H26 118.0 . . ?
C12 C16 H26 118.0 . . ?
O2 C11 N3 122.2(3) . . ?
O2 C11 C10 121.8(3) . . ?
N3 C11 C10 116.0(3) . . ?
C11 C10 C9 110.9(3) . . ?
C11 C10 H21A 109.5 . . ?
C9 C10 H21A 109.5 . . ?
C11 C10 H21B 109.5 . . ?
C9 C10 H21B 109.5 . . ?
H21A C10 H21B 108.0 . . ?
C8 C9 C10 111.3(3) . . ?
C8 C9 H3A 109.4 . . ?
C10 C9 H3A 109.4 . . ?
C8 C9 H3B 109.4 . . ?
C10 C9 H3B 109.4 . . ?
H3A C9 H3B 108.0 . . ?
C7 C8 C9 112.7(3) . . ?
C7 C8 H4A 109.0 . . ?
C9 C8 H4A 109.0 . . ?
C7 C8 H4B 109.0 . . ?
C9 C8 H4B 109.0 . . ?
H4A C8 H4B 107.8 . . ?
C8 C7 C6 112.5(3) . . ?
C8 C7 H29A 109.1 . . ?
C6 C7 H29A 109.1 . . ?
C8 C7 H29B 109.1 . . ?
C6 C7 H29B 109.1 . . ?
H29A C7 H29B 107.8 . . ?
O1 C6 N2 123.1(3) . . ?
O1 C6 C7 122.3(3) . . ?
N2 C6 C7 114.6(3) . . ?
C1 C5 N2 116.7(3) . . ?
C1 C5 C4 118.4(3) . . ?
N2 C5 C4 124.8(3) . . ?
N1 C1 C5 123.7(3) . . ?
N1 C1 H22 118.2 . . ?
C5 C1 H22 118.2 . . ?
N1 C2 C3 122.6(4) . . ?
N1 C2 H35 118.7 . . ?
C3 C2 H35 118.7 . . ?
C3 C4 C5 117.4(4) . . ?
C3 C4 H34 121.3 . . ?
C5 C4 H34 121.3 . . ?
C2 C3 C4 120.3(4) . . ?
C2 C3 H41 119.8 . . ?
C4 C3 H41 119.8 . . ?
C16 N4 C15 116.9(3) . . ?
C16 N4 Cu1 122.4(2) . 2_665 ?
C15 N4 Cu1 120.6(3) . 2_665 ?
C11 N3 C12 127.2(3) . . ?
C11 N3 H3 115(2) . . ?
C12 N3 H3 117(2) . . ?
C6 N2 C5 127.3(3) . . ?
C6 N2 H2 118(3) . . ?
C5 N2 H2 114(3) . . ?
C1 N1 C2 117.5(3) . . ?
C1 N1 Cu2 117.9(2) . . ?
C2 N1 Cu2 124.5(3) . . ?

loop_
_geom_bond_atom_site_label_1
_geom_bond_atom_site_label_2
_geom_bond_distance
_geom_bond_site_symmetry_2
_geom_bond_publ_flag
Cu2 N1 2.103(4) . ?
Cu2 Cl1 2.266(2) . ?
Cu2 Cl2 2.332(3) . ?
Cu2 Cu1 2.801(3) 2 ?
Cu2 Cu1 2.849(3) . ?
Cu1 N4 2.076(4) 2_645 ?
Cu1 Cl1 2.303(3) . ?
Cu1 Cl2 2.344(3) 2 ?
Cu1 Cu2 2.801(3) 2 ?
Cl2 Cu1 2.344(3) 2 ?
C15 N4 1.391(5) . ?
C15 C14 1.417(6) . ?
C15 H43 0.9300 . ?
C14 C13 1.409(6) . ?
C14 H33 0.9300 . ?
C13 C12 1.422(5) . ?
C13 H24 0.9300 . ?
C12 C16 1.432(5) . ?
C12 N3 1.455(5) . ?
C16 N4 1.366(5) . ?
C16 H26 0.9300 . ?
C11 O2 1.276(4) . ?
C11 N3 1.400(5) . ?
C11 C10 1.547(5) . ?
C10 C9 1.572(5) . ?
C10 H21A 0.9700 . ?
C10 H21B 0.9700 . ?
C9 C8 1.555(5) . ?
C9 H3A 0.9700 . ?
C9 H3B 0.9700 . ?
C8 C7 1.548(5) . ?
C8 H4A 0.9700 . ?
C8 H4B 0.9700 . ?
C7 C6 1.552(5) . ?
C7 H29A 0.9700 . ?
C7 H29B 0.9700 . ?
C6 O1 1.265(4) . ?
C6 N2 1.387(5) . ?
C5 C1 1.422(5) . ?
C5 N2 1.437(5) . ?
C5 C4 1.441(5) . ?
C1 N1 1.365(5) . ?
C1 H22 0.9300 . ?
C2 N1 1.379(5) . ?
C2 C3 1.409(6) . ?
C2 H35 0.9300 . ?
C4 C3 1.416(6) . ?
C4 H34 0.9300 . ?
C3 H41 0.9300 . ?
N4 Cu1 2.076(4) 2_665 ?
N3 H3 0.82(4) . ?
N2 H2 0.76(4) . ?
